data_4076554
loop_
_publ_author_name
'Voss, Tanja'
'Mahdi, Tayseer'
'Otten, Edwin'
'Fr\"ohlich, Roland'
'Kehr, Gerald'
'Stephan, Douglas W.'
'Erker, Gerhard'

_publ_section_title
;
 Frustrated Lewis Pair Behavior of Intermolecular Amine/B(C6F5)3Pairs
;
_journal_issue 6
_journal_name_full Organometallics
_journal_page_first 2367
_journal_paper_doi 10.1021/om300017u
_journal_volume 31
_journal_year 2012
_chemical_formula_sum 'C40 H38 B Cl2 F15 N2 O3'
_chemical_formula_weight 961.43
_chemical_name_systematic
; 
 ? 
;
_space_group_IT_number 2
_symmetry_cell_setting triclinic
_symmetry_space_group_name_Hall '-P 1'
_symmetry_space_group_name_H-M 'P -1'
_atom_sites_solution_hydrogens geom
_atom_sites_solution_primary direct
_atom_sites_solution_secondary difmap
_audit_creation_method SHELXL-97
_cell_angle_alpha 92.291(4)
_cell_angle_beta 101.983(4)
_cell_angle_gamma 94.629(4)
_cell_formula_units_Z 4
_cell_length_a 11.8169(9)
_cell_length_b 14.2528(10)
_cell_length_c 25.8313(18)
_cell_measurement_reflns_used 7327
_cell_measurement_temperature 150(2)
_cell_measurement_theta_max 22.52
_cell_measurement_theta_min 2.22
_cell_volume 4234.7(5)
_computing_cell_refinement 'Bruker SMART'
_computing_data_collection 'Bruker SMART'
_computing_data_reduction 'Bruker SAINT'
_computing_molecular_graphics 'Bruker SHELXTL'
_computing_publication_material 'Bruker SHELXTL'
_computing_structure_refinement 'SHELXL-97 (Sheldrick, 2008)'
_computing_structure_solution 'SHELXS-97 (Sheldrick, 2008)'
_diffrn_ambient_temperature 150(2)
_diffrn_measured_fraction_theta_full 0.993
_diffrn_measured_fraction_theta_max 0.993
_diffrn_measurement_device_type 'CCD area detector'
_diffrn_measurement_method 'phi and omega scans'
_diffrn_radiation_monochromator graphite
_diffrn_radiation_source 'fine-focus sealed tube'
_diffrn_radiation_type MoK\a
_diffrn_radiation_wavelength 0.71073
_diffrn_reflns_av_R_equivalents 0.0428
_diffrn_reflns_av_sigmaI/netI 0.0714
_diffrn_reflns_limit_h_max 14
_diffrn_reflns_limit_h_min -14
_diffrn_reflns_limit_k_max 15
_diffrn_reflns_limit_k_min -16
_diffrn_reflns_limit_l_max 27
_diffrn_reflns_limit_l_min -30
_diffrn_reflns_number 39636
_diffrn_reflns_theta_full 25.00
_diffrn_reflns_theta_max 25.00
_diffrn_reflns_theta_min 1.61
_exptl_absorpt_coefficient_mu 0.260
_exptl_absorpt_correction_T_max 0.7456
_exptl_absorpt_correction_T_min 0.6840
_exptl_absorpt_correction_type multi-scan
_exptl_absorpt_process_details SADABS
_exptl_crystal_colour colourless
_exptl_crystal_density_diffrn 1.508
_exptl_crystal_density_method 'not measured'
_exptl_crystal_description plate
_exptl_crystal_F_000 1960
_exptl_crystal_size_max 0.20
_exptl_crystal_size_mid 0.20
_exptl_crystal_size_min 0.08
_refine_diff_density_max 1.057
_refine_diff_density_min -1.315
_refine_diff_density_rms 0.091
_refine_ls_extinction_method none
_refine_ls_goodness_of_fit_ref 1.030
_refine_ls_hydrogen_treatment constr
_refine_ls_matrix_type full
_refine_ls_number_parameters 1135
_refine_ls_number_reflns 14788
_refine_ls_number_restraints 4
_refine_ls_restrained_S_all 1.031
_refine_ls_R_factor_all 0.1432
_refine_ls_R_factor_gt 0.0847
_refine_ls_shift/su_max 0.001
_refine_ls_shift/su_mean 0.000
_refine_ls_structure_factor_coef Fsqd
_refine_ls_weighting_details 'calc w=1/[\s^2^(Fo^2^)+(0.1466P)^2^+6.2277P] where P=(Fo^2^+2Fc^2^)/3'
_refine_ls_weighting_scheme calc
_refine_ls_wR_factor_gt 0.2305
_refine_ls_wR_factor_ref 0.2712
_reflns_number_gt 8568
_reflns_number_total 14788
_reflns_threshold_expression >2sigma(I)
_cod_data_source_file om300017u_si_003.cif
_cod_data_source_block tm019_0m
_cod_depositor_comments
;
The following automatic conversions were performed:

'_symmetry_cell_setting' value 'Triclinic' changed to 'triclinic'
according to /home/saulius/struct/CIF-dictionaries/cif_core.dic
dictionary named 'cif_core.dic' version 2.4.1 from 2010-06-29.

Automatic conversion script
Id: cif_fix_values 1715 2011-07-08 13:25:40Z adriana 
;
_cod_original_sg_symbol_H-M P-1
_cod_database_code 4076554

loop_
_symmetry_equiv_pos_as_xyz
'x, y, z'
'-x, -y, -z'

loop_
_atom_site_label
_atom_site_type_symbol
_atom_site_fract_x
_atom_site_fract_y
_atom_site_fract_z
_atom_site_U_iso_or_equiv
_atom_site_adp_type
_atom_site_occupancy
_atom_site_symmetry_multiplicity
_atom_site_calc_flag
_atom_site_refinement_flags
Cl1 Cl -0.0092(6) 0.0414(4) 0.3884(3) 0.256(3) Uani 1 1 d D
Cl2 Cl 0.1387(6) -0.0449(6) 0.4672(4) 0.355(6) Uani 1 1 d D
Cl3 Cl 0.2459(6) 0.7838(7) 0.5538(3) 0.340(5) Uani 1 1 d D
Cl4 Cl 0.4120(6) 0.8360(4) 0.6353(4) 0.297(4) Uani 1 1 d D
F1 F -0.0872(2) 0.06990(19) 0.02917(11) 0.0398(7) Uani 1 1 d .
F2 F -0.1648(3) -0.1028(2) -0.00830(13) 0.0574(9) Uani 1 1 d .
F3 F -0.3742(4) -0.1814(2) 0.00354(15) 0.0740(11) Uani 1 1 d .
F4 F -0.5049(3) -0.0801(3) 0.05761(15) 0.0674(10) Uani 1 1 d .
F5 F -0.4256(3) 0.0941(2) 0.09757(12) 0.0477(8) Uani 1 1 d .
F6 F -0.2223(3) 0.0477(2) 0.17329(11) 0.0455(8) Uani 1 1 d .
F7 F -0.2102(3) 0.0816(2) 0.27530(12) 0.0581(9) Uani 1 1 d .
F8 F -0.1791(3) 0.2614(3) 0.31875(12) 0.0631(10) Uani 1 1 d .
F9 F -0.1535(3) 0.4075(2) 0.25644(13) 0.0607(9) Uani 1 1 d .
F10 F -0.1632(3) 0.37545(19) 0.15344(11) 0.0429(7) Uani 1 1 d .
F11 F -0.3965(3) 0.3092(2) 0.13036(13) 0.0520(8) Uani 1 1 d .
F12 F -0.5446(3) 0.4095(3) 0.07175(16) 0.0721(11) Uani 1 1 d .
F13 F -0.5567(3) 0.4146(3) -0.03388(17) 0.0784(12) Uani 1 1 d .
F14 F -0.4066(3) 0.3198(3) -0.07915(14) 0.0677(10) Uani 1 1 d .
F15 F -0.2532(2) 0.2200(2) -0.02074(11) 0.0433(7) Uani 1 1 d .
F16 F -0.0059(3) 0.5780(2) 0.27550(13) 0.0567(9) Uani 1 1 d .
F17 F -0.0055(4) 0.5442(3) 0.17414(14) 0.0822(13) Uani 1 1 d .
F18 F 0.1861(3) 0.5979(3) 0.13500(13) 0.0657(10) Uani 1 1 d .
F19 F 0.3753(3) 0.6884(2) 0.20136(13) 0.0554(9) Uani 1 1 d .
F20 F 0.3785(2) 0.7228(2) 0.30243(12) 0.0507(8) Uani 1 1 d .
F21 F 0.3445(3) 0.6127(2) 0.45630(12) 0.0478(8) Uani 1 1 d .
F22 F 0.5199(3) 0.7232(3) 0.51332(13) 0.0665(10) Uani 1 1 d .
F23 F 0.5638(3) 0.9043(3) 0.48851(16) 0.0818(13) Uani 1 1 d .
F24 F 0.4241(3) 0.9729(2) 0.40347(15) 0.0734(12) Uani 1 1 d .
F25 F 0.2487(3) 0.86158(19) 0.34375(12) 0.0454(8) Uani 1 1 d .
F26 F 0.0298(3) 0.7894(2) 0.27707(11) 0.0454(8) Uani 1 1 d .
F27 F -0.1585(3) 0.8671(2) 0.28785(13) 0.0596(9) Uani 1 1 d .
F28 F -0.2412(3) 0.8505(3) 0.37780(15) 0.0644(10) Uani 1 1 d .
F29 F -0.1253(3) 0.7551(2) 0.45775(13) 0.0588(9) Uani 1 1 d .
F30 F 0.0687(3) 0.6777(2) 0.44965(11) 0.0417(7) Uani 1 1 d .
O1 O -0.1010(3) 0.2400(2) 0.07800(12) 0.0267(7) Uani 1 1 d .
O2 O 0.0228(3) 0.1595(2) 0.13436(12) 0.0331(8) Uani 1 1 d .
O3 O 0.1543(3) 0.5730(2) 0.37781(13) 0.0320(8) Uani 1 1 d .
O4 O 0.3012(3) 0.5129(2) 0.34935(13) 0.0361(8) Uani 1 1 d .
O5 O 0.3909(4) 1.0117(3) 0.22167(18) 0.0639(12) Uani 1 1 d .
O6 O 0.6876(10) 0.6683(7) 0.1854(4) 0.180(4) Uani 1 1 d .
N1 N 0.0918(3) 0.2748(3) 0.08701(15) 0.0280(9) Uani 1 1 d .
N2 N 0.5090(3) 0.4878(3) 0.32053(17) 0.0382(10) Uani 1 1 d .
H4A H 0.4369 0.5029 0.3246 0.046 Uiso 1 1 calc R
H4B H 0.5263 0.5197 0.2925 0.046 Uiso 1 1 calc R
N3 N 0.1833(3) 0.4186(3) 0.38862(15) 0.0286(9) Uani 1 1 d .
N4 N 0.1416(4) 0.0217(3) 0.18940(15) 0.0362(10) Uani 1 1 d .
H1A H 0.2215 0.0294 0.1983 0.043 Uiso 1 1 calc R
H1B H 0.1172 0.0734 0.1714 0.043 Uiso 1 1 calc R
C1 C -0.2515(4) 0.0908(3) 0.06691(18) 0.0311(11) Uani 1 1 d .
C2 C -0.1907(4) 0.0372(3) 0.03847(19) 0.0340(12) Uani 1 1 d .
C3 C -0.2301(5) -0.0536(4) 0.0174(2) 0.0402(13) Uani 1 1 d .
C4 C -0.3348(6) -0.0931(4) 0.0236(2) 0.0512(16) Uani 1 1 d .
C5 C -0.4007(5) -0.0425(4) 0.0510(2) 0.0476(15) Uani 1 1 d .
C6 C -0.3578(4) 0.0466(4) 0.0710(2) 0.0374(12) Uani 1 1 d .
C7 C -0.1987(4) 0.2106(3) 0.15678(19) 0.0311(11) Uani 1 1 d .
C8 C -0.2076(4) 0.1399(4) 0.1905(2) 0.0352(12) Uani 1 1 d .
C9 C -0.2014(5) 0.1541(4) 0.2448(2) 0.0398(13) Uani 1 1 d .
C10 C -0.1838(5) 0.2454(4) 0.2666(2) 0.0440(14) Uani 1 1 d .
C11 C -0.1706(5) 0.3183(4) 0.2353(2) 0.0388(13) Uani 1 1 d .
C12 C -0.1761(4) 0.3003(4) 0.1821(2) 0.0341(12) Uani 1 1 d .
C13 C -0.3106(4) 0.2629(3) 0.05915(19) 0.0315(11) Uani 1 1 d .
C14 C -0.3911(4) 0.3118(4) 0.0787(2) 0.0379(13) Uani 1 1 d .
C15 C -0.4700(4) 0.3636(4) 0.0492(3) 0.0476(15) Uani 1 1 d .
C16 C -0.4759(5) 0.3677(4) -0.0038(3) 0.0523(16) Uani 1 1 d .
C17 C -0.4006(5) 0.3187(4) -0.0266(2) 0.0475(15) Uani 1 1 d .
C18 C -0.3214(4) 0.2686(4) 0.0048(2) 0.0365(12) Uani 1 1 d .
C19 C 0.0042(4) 0.2212(3) 0.10164(18) 0.0268(11) Uani 1 1 d .
C20 C 0.0714(4) 0.3489(3) 0.04650(18) 0.0291(11) Uani 1 1 d .
C21 C 0.1869(5) 0.4068(4) 0.0462(2) 0.0446(14) Uani 1 1 d .
H20M H 0.2424 0.3649 0.0369 0.067 Uiso 1 1 calc R
H20N H 0.2184 0.4376 0.0814 0.067 Uiso 1 1 calc R
H20O H 0.1735 0.4548 0.0200 0.067 Uiso 1 1 calc R
C22 C -0.0104(4) 0.4181(3) 0.0609(2) 0.0354(12) Uani 1 1 d .
H20B H -0.0855 0.3841 0.0617 0.053 Uiso 1 1 calc R
H20C H -0.0217 0.4658 0.0345 0.053 Uiso 1 1 calc R
H20D H 0.0232 0.4489 0.0960 0.053 Uiso 1 1 calc R
C23 C 0.0239(5) 0.3012(4) -0.00823(19) 0.0394(13) Uani 1 1 d .
H20E H -0.0495 0.2637 -0.0083 0.059 Uiso 1 1 calc R
H20F H 0.0801 0.2598 -0.0173 0.059 Uiso 1 1 calc R
H20G H 0.0104 0.3492 -0.0344 0.059 Uiso 1 1 calc R
C24 C 0.2076(4) 0.2432(3) 0.10442(19) 0.0326(11) Uani 1 1 d .
H20H H 0.2523 0.2571 0.0767 0.039 Uiso 1 1 calc R
H20I H 0.1989 0.1738 0.1063 0.039 Uiso 1 1 calc R
C25 C 0.2792(4) 0.2848(3) 0.15693(18) 0.0281(11) Uani 1 1 d .
C26 C 0.2471(4) 0.3567(4) 0.1869(2) 0.0366(12) Uani 1 1 d .
H20A H 0.1751 0.3823 0.1748 0.044 Uiso 1 1 calc R
C27 C 0.3834(5) 0.2490(4) 0.1761(2) 0.0426(13) Uani 1 1 d .
H19A H 0.4070 0.1996 0.1562 0.051 Uiso 1 1 calc R
C28 C 0.4542(5) 0.2829(4) 0.2234(2) 0.0474(15) Uani 1 1 d .
H18A H 0.5255 0.2563 0.2355 0.057 Uiso 1 1 calc R
C29 C 0.3184(4) 0.3917(4) 0.2341(2) 0.0375(12) Uani 1 1 d .
H22A H 0.2955 0.4420 0.2537 0.045 Uiso 1 1 calc R
C30 C 0.4233(4) 0.3547(4) 0.2535(2) 0.0353(12) Uani 1 1 d .
C31 C 0.5016(5) 0.3846(4) 0.3066(2) 0.0447(14) Uani 1 1 d .
H21A H 0.4727 0.3499 0.3344 0.054 Uiso 1 1 calc R
H21B H 0.5806 0.3664 0.3063 0.054 Uiso 1 1 calc R
C32 C 0.5991(5) 0.5239(4) 0.3712(2) 0.0474(15) Uani 1 1 d .
C33 C 0.5878(5) 0.6304(4) 0.3754(2) 0.0509(15) Uani 1 1 d .
H41A H 0.6428 0.6590 0.4068 0.076 Uiso 1 1 calc R
H41B H 0.5084 0.6412 0.3783 0.076 Uiso 1 1 calc R
H41C H 0.6049 0.6589 0.3436 0.076 Uiso 1 1 calc R
C34 C 0.5689(5) 0.4770(5) 0.4181(2) 0.0572(17) Uani 1 1 d .
H23A H 0.6259 0.5000 0.4503 0.086 Uiso 1 1 calc R
H23B H 0.5698 0.4086 0.4130 0.086 Uiso 1 1 calc R
H23C H 0.4913 0.4917 0.4219 0.086 Uiso 1 1 calc R
C35 C 0.7180(5) 0.5053(5) 0.3624(3) 0.0661(19) Uani 1 1 d .
H40I H 0.7770 0.5278 0.3940 0.099 Uiso 1 1 calc R
H40J H 0.7333 0.5385 0.3318 0.099 Uiso 1 1 calc R
H40K H 0.7208 0.4374 0.3558 0.099 Uiso 1 1 calc R
C36 C 0.1853(4) 0.6528(3) 0.29467(19) 0.0311(11) Uani 1 1 d .
C37 C 0.0931(5) 0.6061(4) 0.2592(2) 0.0379(12) Uani 1 1 d .
C38 C 0.0912(5) 0.5871(4) 0.2064(2) 0.0478(14) Uani 1 1 d .
C39 C 0.1861(5) 0.6146(4) 0.1868(2) 0.0443(14) Uani 1 1 d .
C40 C 0.2812(5) 0.6596(4) 0.2199(2) 0.0378(13) Uani 1 1 d .
C41 C 0.2789(4) 0.6778(4) 0.2725(2) 0.0359(12) Uani 1 1 d .
C42 C 0.2870(4) 0.7311(3) 0.39577(19) 0.0318(11) Uani 1 1 d .
C43 C 0.3589(5) 0.7015(4) 0.4405(2) 0.0373(12) Uani 1 1 d .
C44 C 0.4511(5) 0.7573(4) 0.4708(2) 0.0454(14) Uani 1 1 d .
C45 C 0.4743(5) 0.8494(4) 0.4586(2) 0.0508(15) Uani 1 1 d .
C46 C 0.4037(5) 0.8826(4) 0.4160(2) 0.0478(14) Uani 1 1 d .
C47 C 0.3139(5) 0.8241(4) 0.3861(2) 0.0373(12) Uani 1 1 d .
C48 C 0.0585(4) 0.7234(3) 0.36139(18) 0.0283(11) Uani 1 1 d .
C49 C -0.0038(4) 0.7759(3) 0.32287(19) 0.0336(12) Uani 1 1 d .
C50 C -0.1027(5) 0.8175(4) 0.3275(2) 0.0398(13) Uani 1 1 d .
C51 C -0.1441(5) 0.8103(4) 0.3725(2) 0.0432(14) Uani 1 1 d .
C52 C -0.0855(5) 0.7614(4) 0.4129(2) 0.0397(13) Uani 1 1 d .
C53 C 0.0132(4) 0.7209(3) 0.40670(19) 0.0319(11) Uani 1 1 d .
C54 C 0.2173(4) 0.5031(3) 0.37081(18) 0.0289(11) Uani 1 1 d .
C55 C 0.0930(4) 0.4055(3) 0.42159(19) 0.0324(11) Uani 1 1 d .
C56 C -0.0197(5) 0.4461(4) 0.3967(2) 0.0412(13) Uani 1 1 d .
H20J H -0.0048 0.5142 0.3941 0.062 Uiso 1 1 calc R
H20K H -0.0768 0.4342 0.4188 0.062 Uiso 1 1 calc R
H20L H -0.0500 0.4161 0.3612 0.062 Uiso 1 1 calc R
C57 C 0.1427(5) 0.4490(4) 0.4772(2) 0.0420(13) Uani 1 1 d .
H20P H 0.1623 0.5168 0.4755 0.063 Uiso 1 1 calc R
H20Q H 0.2129 0.4192 0.4927 0.063 Uiso 1 1 calc R
H20R H 0.0850 0.4390 0.4992 0.063 Uiso 1 1 calc R
C58 C 0.0605(5) 0.2992(4) 0.4244(2) 0.0425(13) Uani 1 1 d .
H20S H 0.1301 0.2687 0.4401 0.064 Uiso 1 1 calc R
H20T H 0.0283 0.2711 0.3886 0.064 Uiso 1 1 calc R
H20U H 0.0025 0.2901 0.4463 0.064 Uiso 1 1 calc R
C59 C 0.2639(4) 0.3449(3) 0.3886(2) 0.0346(12) Uani 1 1 d .
H49A H 0.2805 0.3200 0.4244 0.042 Uiso 1 1 calc R
H49B H 0.3381 0.3744 0.3821 0.042 Uiso 1 1 calc R
C60 C 0.2216(4) 0.2635(3) 0.34852(19) 0.0304(11) Uani 1 1 d .
C61 C 0.2623(5) 0.1765(4) 0.3583(2) 0.0416(13) Uani 1 1 d .
H16A H 0.3174 0.1693 0.3901 0.050 Uiso 1 1 calc R
C62 C 0.1442(4) 0.2722(4) 0.30131(19) 0.0341(12) Uani 1 1 d .
H14A H 0.1162 0.3318 0.2935 0.041 Uiso 1 1 calc R
C63 C 0.1066(4) 0.1963(3) 0.26518(19) 0.0345(12) Uani 1 1 d .
H13A H 0.0541 0.2044 0.2328 0.041 Uiso 1 1 calc R
C64 C 0.2244(5) 0.0995(4) 0.3229(2) 0.0431(14) Uani 1 1 d .
H15A H 0.2530 0.0401 0.3307 0.052 Uiso 1 1 calc R
C65 C 0.1451(4) 0.1083(3) 0.27603(19) 0.0327(11) Uani 1 1 d .
C66 C 0.0971(5) 0.0220(4) 0.2397(2) 0.0393(13) Uani 1 1 d .
H51A H 0.1187 -0.0353 0.2585 0.047 Uiso 1 1 calc R
H51B H 0.0113 0.0196 0.2308 0.047 Uiso 1 1 calc R
C67 C 0.1053(6) -0.0663(4) 0.1513(2) 0.0445(14) Uani 1 1 d .
C68 C 0.1651(6) -0.1491(4) 0.1762(2) 0.0546(16) Uani 1 1 d .
H40F H 0.2495 -0.1351 0.1819 0.082 Uiso 1 1 calc R
H40G H 0.1411 -0.2058 0.1524 0.082 Uiso 1 1 calc R
H40H H 0.1433 -0.1597 0.2102 0.082 Uiso 1 1 calc R
C69 C -0.0257(6) -0.0860(4) 0.1411(2) 0.0585(17) Uani 1 1 d .
H31A H -0.0499 -0.1424 0.1171 0.088 Uiso 1 1 calc R
H31B H -0.0624 -0.0320 0.1249 0.088 Uiso 1 1 calc R
H31C H -0.0494 -0.0965 0.1747 0.088 Uiso 1 1 calc R
C70 C 0.1452(7) -0.0421(4) 0.1011(2) 0.0608(18) Uani 1 1 d .
H40C H 0.2300 -0.0304 0.1088 0.091 Uiso 1 1 calc R
H40D H 0.1105 0.0145 0.0874 0.091 Uiso 1 1 calc R
H40E H 0.1209 -0.0948 0.0745 0.091 Uiso 1 1 calc R
C71 C 0.0936(18) 0.0621(9) 0.4484(6) 0.46(3) Uani 1 1 d D
H10C H 0.1602 0.1050 0.4435 0.557 Uiso 1 1 calc R
H10D H 0.0581 0.0914 0.4759 0.557 Uiso 1 1 calc R
C72 C 0.2982(11) 0.8799(8) 0.5952(5) 0.160(5) Uani 1 1 d D
H10A H 0.2403 0.8997 0.6152 0.192 Uiso 1 1 calc R
H10B H 0.3240 0.9336 0.5760 0.192 Uiso 1 1 calc R
C73 C 0.4784(7) 1.0039(6) 0.1906(3) 0.079(2) Uani 1 1 d .
H41D H 0.5335 1.0614 0.1965 0.095 Uiso 1 1 calc R
H41E H 0.4420 0.9956 0.1524 0.095 Uiso 1 1 calc R
C74 C 0.5391(7) 0.9212(6) 0.2081(4) 0.096(3) Uani 1 1 d .
H41F H 0.6193 0.9267 0.2021 0.115 Uiso 1 1 calc R
H41G H 0.4969 0.8624 0.1898 0.115 Uiso 1 1 calc R
C75 C 0.5386(7) 0.9244(7) 0.2666(4) 0.097(3) Uani 1 1 d .
H40R H 0.5349 0.8600 0.2796 0.117 Uiso 1 1 calc R
H40S H 0.6091 0.9614 0.2874 0.117 Uiso 1 1 calc R
C76 C 0.4321(7) 0.9711(7) 0.2708(3) 0.090(3) Uani 1 1 d .
H31D H 0.3719 0.9242 0.2783 0.108 Uiso 1 1 calc R
H31E H 0.4505 1.0206 0.3000 0.108 Uiso 1 1 calc R
C77 C 0.6770(8) 0.5669(6) 0.1641(3) 0.082(2) Uani 1 1 d .
H40L H 0.6561 0.5617 0.1249 0.099 Uiso 1 1 calc R
H40M H 0.7498 0.5368 0.1764 0.099 Uiso 1 1 calc R
C78 C 0.5812(7) 0.5251(5) 0.1877(3) 0.075(2) Uani 1 1 d .
H40P H 0.5049 0.5334 0.1647 0.090 Uiso 1 1 calc R
H40Q H 0.5877 0.4568 0.1918 0.090 Uiso 1 1 calc R
C79 C 0.5926(4) 0.5738(3) 0.23840(17) 0.0242(10) Uani 1 1 d .
H40A H 0.5151 0.5868 0.2443 0.029 Uiso 1 1 calc R
H40B H 0.6289 0.5345 0.2669 0.029 Uiso 1 1 calc R
C80 C 0.6627(7) 0.6596(6) 0.2395(3) 0.079(2) Uani 1 1 d .
H40N H 0.7360 0.6591 0.2662 0.095 Uiso 1 1 calc R
H40O H 0.6213 0.7134 0.2488 0.095 Uiso 1 1 calc R
B1 B -0.2108(5) 0.1992(4) 0.0921(2) 0.0292(12) Uani 1 1 d .
B2 B 0.1755(5) 0.6680(4) 0.3574(2) 0.0316(13) Uani 1 1 d .

loop_
_atom_site_aniso_label
_atom_site_aniso_U_11
_atom_site_aniso_U_22
_atom_site_aniso_U_33
_atom_site_aniso_U_23
_atom_site_aniso_U_13
_atom_site_aniso_U_12
Cl1 0.283(7) 0.144(4) 0.357(9) -0.054(5) 0.137(6) -0.034(4)
Cl2 0.232(7) 0.269(8) 0.561(16) -0.149(9) 0.132(8) -0.034(6)
Cl3 0.206(5) 0.566(14) 0.239(6) -0.152(8) 0.102(5) -0.084(7)
Cl4 0.240(6) 0.188(5) 0.503(13) 0.065(7) 0.157(8) 0.040(5)
F1 0.0462(18) 0.0367(16) 0.0361(17) -0.0112(13) 0.0132(13) -0.0021(14)
F2 0.087(2) 0.0386(18) 0.048(2) -0.0158(15) 0.0215(18) 0.0071(17)
F3 0.104(3) 0.040(2) 0.068(2) -0.0225(18) 0.015(2) -0.027(2)
F4 0.062(2) 0.063(2) 0.069(2) -0.0049(19) 0.0122(18) -0.0321(19)
F5 0.0429(17) 0.052(2) 0.0489(19) -0.0041(15) 0.0166(15) -0.0063(15)
F6 0.070(2) 0.0323(17) 0.0344(17) -0.0006(13) 0.0131(15) -0.0023(15)
F7 0.083(2) 0.058(2) 0.0307(17) 0.0094(16) 0.0101(16) -0.0082(18)
F8 0.087(3) 0.075(2) 0.0237(17) -0.0105(16) 0.0159(16) -0.020(2)
F9 0.090(3) 0.046(2) 0.0416(19) -0.0194(15) 0.0163(18) -0.0136(18)
F10 0.0599(19) 0.0314(16) 0.0355(17) -0.0075(13) 0.0113(14) -0.0053(14)
F11 0.0441(18) 0.064(2) 0.050(2) -0.0077(16) 0.0162(15) 0.0082(16)
F12 0.0399(19) 0.081(3) 0.094(3) -0.018(2) 0.0074(19) 0.0243(18)
F13 0.058(2) 0.071(3) 0.095(3) 0.013(2) -0.018(2) 0.027(2)
F14 0.071(2) 0.083(3) 0.043(2) 0.0174(19) -0.0069(17) 0.012(2)
F15 0.0452(17) 0.058(2) 0.0253(15) -0.0016(14) 0.0040(13) 0.0107(15)
F16 0.062(2) 0.058(2) 0.048(2) -0.0158(16) 0.0202(16) -0.0244(17)
F17 0.094(3) 0.096(3) 0.046(2) -0.036(2) 0.018(2) -0.046(2)
F18 0.103(3) 0.063(2) 0.0334(19) -0.0121(16) 0.0259(18) -0.002(2)
F19 0.055(2) 0.074(2) 0.0457(19) 0.0085(17) 0.0259(16) 0.0118(17)
F20 0.0359(17) 0.078(2) 0.0378(18) 0.0046(16) 0.0080(14) -0.0003(16)
F21 0.067(2) 0.0338(17) 0.0361(17) 0.0058(14) -0.0050(15) 0.0060(15)
F22 0.074(2) 0.066(2) 0.045(2) 0.0030(17) -0.0238(18) 0.0083(19)
F23 0.078(3) 0.069(3) 0.075(3) -0.005(2) -0.025(2) -0.021(2)
F24 0.086(3) 0.042(2) 0.074(3) 0.0105(18) -0.016(2) -0.0191(19)
F25 0.0536(19) 0.0292(16) 0.0460(18) 0.0115(14) -0.0055(15) -0.0031(14)
F26 0.063(2) 0.0459(18) 0.0311(17) 0.0113(14) 0.0113(15) 0.0160(15)
F27 0.065(2) 0.060(2) 0.054(2) 0.0185(18) 0.0019(17) 0.0269(18)
F28 0.052(2) 0.069(2) 0.079(3) 0.009(2) 0.0204(18) 0.0307(18)
F29 0.074(2) 0.067(2) 0.049(2) 0.0118(17) 0.0344(18) 0.0260(19)
F30 0.0576(19) 0.0408(17) 0.0289(16) 0.0061(13) 0.0097(14) 0.0153(14)
O1 0.0264(17) 0.0274(17) 0.0247(17) -0.0011(14) 0.0025(14) 0.0012(14)
O2 0.045(2) 0.0270(18) 0.0265(18) 0.0047(15) 0.0033(15) 0.0064(15)
O3 0.0395(19) 0.0231(17) 0.0343(19) 0.0012(14) 0.0088(15) 0.0067(15)
O4 0.038(2) 0.037(2) 0.035(2) 0.0011(16) 0.0104(16) 0.0096(16)
O5 0.061(3) 0.068(3) 0.074(3) 0.019(2) 0.034(2) 0.018(2)
O6 0.233(10) 0.162(8) 0.154(8) -0.012(7) 0.087(8) -0.033(7)
N1 0.030(2) 0.026(2) 0.026(2) -0.0021(17) 0.0020(17) 0.0024(17)
N2 0.026(2) 0.045(3) 0.040(3) -0.010(2) 0.0010(18) 0.0059(19)
N3 0.033(2) 0.024(2) 0.028(2) 0.0009(17) 0.0041(17) 0.0040(17)
N4 0.057(3) 0.028(2) 0.024(2) 0.0004(18) 0.008(2) 0.013(2)
C1 0.037(3) 0.031(3) 0.021(2) 0.000(2) 0.000(2) -0.004(2)
C2 0.046(3) 0.030(3) 0.023(3) -0.001(2) 0.003(2) -0.003(2)
C3 0.061(4) 0.031(3) 0.027(3) -0.005(2) 0.010(3) 0.000(3)
C4 0.075(4) 0.031(3) 0.038(3) -0.010(3) 0.001(3) -0.016(3)
C5 0.050(3) 0.045(3) 0.040(3) 0.001(3) 0.002(3) -0.024(3)
C6 0.041(3) 0.038(3) 0.030(3) -0.003(2) 0.004(2) -0.005(2)
C7 0.033(3) 0.032(3) 0.027(3) -0.008(2) 0.006(2) -0.002(2)
C8 0.041(3) 0.033(3) 0.031(3) 0.001(2) 0.007(2) 0.001(2)
C9 0.046(3) 0.041(3) 0.029(3) 0.000(2) 0.005(2) -0.004(3)
C10 0.043(3) 0.062(4) 0.025(3) -0.006(3) 0.010(2) -0.008(3)
C11 0.048(3) 0.035(3) 0.030(3) -0.010(2) 0.006(2) -0.007(2)
C12 0.036(3) 0.034(3) 0.032(3) 0.002(2) 0.007(2) -0.005(2)
C13 0.033(3) 0.028(3) 0.031(3) -0.001(2) 0.004(2) -0.003(2)
C14 0.030(3) 0.040(3) 0.040(3) -0.004(2) 0.003(2) -0.004(2)
C15 0.027(3) 0.047(3) 0.064(4) -0.011(3) 0.003(3) 0.004(3)
C16 0.033(3) 0.044(3) 0.070(5) 0.002(3) -0.012(3) 0.009(3)
C17 0.050(3) 0.053(4) 0.031(3) 0.003(3) -0.007(3) -0.004(3)
C18 0.034(3) 0.037(3) 0.036(3) 0.000(2) 0.001(2) 0.002(2)
C19 0.034(3) 0.025(3) 0.020(2) -0.007(2) 0.003(2) 0.004(2)
C20 0.031(3) 0.030(3) 0.026(3) 0.004(2) 0.005(2) 0.000(2)
C21 0.041(3) 0.047(3) 0.044(3) 0.007(3) 0.008(3) -0.005(3)
C22 0.042(3) 0.026(3) 0.040(3) 0.004(2) 0.011(2) 0.003(2)
C23 0.051(3) 0.041(3) 0.027(3) 0.002(2) 0.008(2) 0.006(3)
C24 0.035(3) 0.031(3) 0.030(3) -0.007(2) 0.003(2) 0.006(2)
C25 0.029(3) 0.029(3) 0.027(3) 0.003(2) 0.007(2) 0.003(2)
C26 0.029(3) 0.046(3) 0.033(3) -0.003(2) 0.000(2) 0.013(2)
C27 0.041(3) 0.046(3) 0.039(3) -0.008(3) 0.002(2) 0.015(3)
C28 0.036(3) 0.053(4) 0.049(4) -0.004(3) -0.006(3) 0.018(3)
C29 0.037(3) 0.036(3) 0.037(3) -0.010(2) 0.003(2) 0.007(2)
C30 0.036(3) 0.039(3) 0.030(3) -0.003(2) 0.004(2) 0.005(2)
C31 0.038(3) 0.047(3) 0.044(3) -0.003(3) -0.005(2) 0.009(3)
C32 0.039(3) 0.053(4) 0.043(3) -0.013(3) -0.006(3) 0.006(3)
C33 0.043(3) 0.055(4) 0.050(4) -0.015(3) 0.004(3) 0.000(3)
C34 0.060(4) 0.066(4) 0.034(3) -0.006(3) -0.012(3) -0.003(3)
C35 0.035(3) 0.074(5) 0.078(5) -0.024(4) -0.012(3) 0.011(3)
C36 0.040(3) 0.026(3) 0.029(3) 0.005(2) 0.007(2) 0.009(2)
C37 0.052(3) 0.029(3) 0.034(3) -0.004(2) 0.015(3) 0.000(2)
C38 0.059(4) 0.038(3) 0.043(3) -0.012(3) 0.010(3) -0.006(3)
C39 0.074(4) 0.032(3) 0.030(3) -0.005(2) 0.019(3) 0.007(3)
C40 0.048(3) 0.034(3) 0.039(3) 0.011(2) 0.021(3) 0.014(3)
C41 0.039(3) 0.037(3) 0.031(3) 0.006(2) 0.004(2) 0.011(2)
C42 0.038(3) 0.028(3) 0.029(3) 0.000(2) 0.007(2) 0.005(2)
C43 0.048(3) 0.033(3) 0.030(3) 0.001(2) 0.007(2) 0.006(2)
C44 0.051(3) 0.050(4) 0.031(3) -0.001(3) -0.002(3) 0.010(3)
C45 0.053(4) 0.043(3) 0.046(4) -0.010(3) -0.008(3) -0.007(3)
C46 0.055(4) 0.031(3) 0.052(4) 0.004(3) 0.001(3) -0.005(3)
C47 0.044(3) 0.035(3) 0.032(3) 0.004(2) 0.004(2) 0.008(2)
C48 0.036(3) 0.022(2) 0.026(3) -0.002(2) 0.003(2) 0.002(2)
C49 0.040(3) 0.029(3) 0.031(3) -0.001(2) 0.007(2) 0.003(2)
C50 0.049(3) 0.034(3) 0.035(3) 0.010(2) 0.002(3) 0.008(3)
C51 0.043(3) 0.035(3) 0.053(4) -0.001(3) 0.010(3) 0.015(3)
C52 0.047(3) 0.040(3) 0.036(3) 0.004(2) 0.017(3) 0.009(3)
C53 0.046(3) 0.023(3) 0.026(3) 0.002(2) 0.005(2) 0.005(2)
C54 0.033(3) 0.031(3) 0.020(2) -0.002(2) -0.003(2) 0.005(2)
C55 0.046(3) 0.026(3) 0.024(3) -0.001(2) 0.007(2) 0.004(2)
C56 0.044(3) 0.041(3) 0.040(3) 0.007(3) 0.010(2) 0.003(3)
C57 0.052(3) 0.038(3) 0.034(3) -0.003(2) 0.004(3) 0.005(3)
C58 0.056(3) 0.034(3) 0.037(3) 0.002(2) 0.013(3) -0.003(3)
C59 0.037(3) 0.026(3) 0.037(3) -0.001(2) -0.002(2) 0.007(2)
C60 0.035(3) 0.029(3) 0.028(3) 0.004(2) 0.007(2) 0.009(2)
C61 0.055(3) 0.035(3) 0.032(3) -0.002(2) -0.001(3) 0.018(3)
C62 0.044(3) 0.029(3) 0.030(3) 0.006(2) 0.005(2) 0.014(2)
C63 0.042(3) 0.034(3) 0.025(3) -0.001(2) 0.001(2) 0.009(2)
C64 0.060(4) 0.032(3) 0.039(3) 0.005(2) 0.007(3) 0.023(3)
C65 0.047(3) 0.027(3) 0.027(3) 0.001(2) 0.012(2) 0.007(2)
C66 0.057(3) 0.032(3) 0.030(3) -0.003(2) 0.011(2) 0.006(3)
C67 0.079(4) 0.029(3) 0.027(3) -0.002(2) 0.011(3) 0.019(3)
C68 0.093(5) 0.030(3) 0.045(4) 0.005(3) 0.018(3) 0.019(3)
C69 0.091(5) 0.036(3) 0.039(3) -0.014(3) -0.006(3) 0.008(3)
C70 0.111(5) 0.041(3) 0.033(3) -0.005(3) 0.015(3) 0.027(4)
C71 1.01(9) 0.125(15) 0.29(3) -0.110(17) 0.35(4) -0.24(3)
C72 0.145(11) 0.164(13) 0.163(13) -0.035(10) 0.021(10) 0.013(10)
C73 0.083(5) 0.078(5) 0.092(6) 0.014(4) 0.050(5) 0.009(4)
C74 0.072(5) 0.063(5) 0.168(10) 0.003(6) 0.060(6) 0.010(4)
C75 0.060(5) 0.102(7) 0.138(9) 0.057(6) 0.024(5) 0.017(4)
C76 0.071(5) 0.139(8) 0.069(5) 0.033(5) 0.022(4) 0.027(5)
C77 0.106(6) 0.078(6) 0.067(5) -0.012(4) 0.030(5) 0.008(5)
C78 0.105(6) 0.065(5) 0.055(4) -0.017(4) 0.022(4) -0.007(4)
C79 0.029(2) 0.023(2) 0.022(2) -0.0065(19) 0.0117(19) -0.003(2)
C80 0.090(5) 0.078(5) 0.069(5) -0.014(4) 0.026(4) -0.002(4)
B1 0.034(3) 0.026(3) 0.028(3) -0.002(2) 0.009(2) -0.001(2)
B2 0.039(3) 0.026(3) 0.029(3) 0.002(2) 0.007(2) 0.005(2)

loop_
_atom_type_symbol
_atom_type_description
_atom_type_scat_dispersion_real
_atom_type_scat_dispersion_imag
_atom_type_scat_source
C C 0.0033 0.0016 'International Tables Vol C Tables 4.2.6.8 and 6.1.1.4'
H H 0.0000 0.0000 'International Tables Vol C Tables 4.2.6.8 and 6.1.1.4'
B B 0.0013 0.0007 'International Tables Vol C Tables 4.2.6.8 and 6.1.1.4'
N N 0.0061 0.0033 'International Tables Vol C Tables 4.2.6.8 and 6.1.1.4'
O O 0.0106 0.0060 'International Tables Vol C Tables 4.2.6.8 and 6.1.1.4'
F F 0.0171 0.0103 'International Tables Vol C Tables 4.2.6.8 and 6.1.1.4'
Cl Cl 0.1484 0.1585 'International Tables Vol C Tables 4.2.6.8 and 6.1.1.4'

loop_
_geom_angle_atom_site_label_1
_geom_angle_atom_site_label_2
_geom_angle_atom_site_label_3
_geom_angle
C19 O1 B1 124.4(4)
C54 O3 B2 122.1(4)
C76 O5 C73 107.0(5)
C80 O6 C77 102.9(7)
C19 N1 C24 115.1(4)
C19 N1 C20 123.4(4)
C24 N1 C20 120.4(4)
C31 N2 C32 115.8(4)
C54 N3 C59 115.5(4)
C54 N3 C55 124.2(4)
C59 N3 C55 117.7(4)
C66 N4 C67 116.7(4)
C2 C1 C6 113.5(4)
C2 C1 B1 125.9(4)
C6 C1 B1 120.5(4)
F1 C2 C1 121.7(4)
F1 C2 C3 114.8(4)
C1 C2 C3 123.5(5)
F2 C3 C4 119.9(5)
F2 C3 C2 120.3(5)
C4 C3 C2 119.8(5)
F3 C4 C3 120.6(6)
F3 C4 C5 119.8(5)
C3 C4 C5 119.6(5)
F4 C5 C6 121.1(6)
F4 C5 C4 120.7(5)
C6 C5 C4 118.2(5)
F5 C6 C5 116.4(5)
F5 C6 C1 118.3(4)
C5 C6 C1 125.3(5)
C8 C7 C12 113.6(4)
C8 C7 B1 127.2(4)
C12 C7 B1 119.2(4)
F6 C8 C7 121.8(4)
F6 C8 C9 113.6(4)
C7 C8 C9 124.6(5)
F7 C9 C10 120.5(5)
F7 C9 C8 121.3(5)
C10 C9 C8 118.3(5)
F8 C10 C11 120.6(5)
F8 C10 C9 119.6(5)
C11 C10 C9 119.7(5)
F9 C11 C10 119.9(5)
F9 C11 C12 120.5(5)
C10 C11 C12 119.6(5)
F10 C12 C11 116.6(4)
F10 C12 C7 119.3(4)
C11 C12 C7 124.0(5)
C14 C13 C18 112.7(5)
C14 C13 B1 128.1(4)
C18 C13 B1 119.2(4)
F11 C14 C15 115.0(5)
F11 C14 C13 120.2(5)
C15 C14 C13 124.8(5)
F12 C15 C16 119.3(5)
F12 C15 C14 120.7(6)
C16 C15 C14 120.0(5)
F13 C16 C15 120.8(6)
F13 C16 C17 120.4(6)
C15 C16 C17 118.7(5)
F14 C17 C18 120.8(5)
F14 C17 C16 119.9(5)
C18 C17 C16 119.3(5)
F15 C18 C17 115.8(5)
F15 C18 C13 119.7(4)
C17 C18 C13 124.4(5)
O2 C19 O1 123.3(4)
O2 C19 N1 122.4(4)
O1 C19 N1 114.3(4)
N1 C20 C23 109.5(4)
N1 C20 C22 110.8(4)
C23 C20 C22 111.3(4)
N1 C20 C21 109.6(4)
C23 C20 C21 108.9(4)
C22 C20 C21 106.7(4)
N1 C24 C25 117.3(4)
C27 C25 C26 117.8(5)
C27 C25 C24 117.8(4)
C26 C25 C24 124.4(4)
C29 C26 C25 120.7(4)
C28 C27 C25 121.7(5)
C27 C28 C30 121.0(5)
C26 C29 C30 121.2(5)
C28 C30 C29 117.6(5)
C28 C30 C31 118.2(5)
C29 C30 C31 124.1(5)
N2 C31 C30 113.7(4)
C34 C32 C35 113.2(5)
C34 C32 C33 111.1(5)
C35 C32 C33 110.5(5)
C34 C32 N2 109.5(5)
C35 C32 N2 107.8(5)
C33 C32 N2 104.3(4)
C37 C36 C41 113.3(5)
C37 C36 B2 118.8(4)
C41 C36 B2 127.8(4)
F16 C37 C38 115.8(5)
F16 C37 C36 119.6(4)
C38 C37 C36 124.5(5)
F17 C38 C39 120.5(5)
F17 C38 C37 120.1(5)
C39 C38 C37 119.4(5)
F18 C39 C40 120.1(5)
F18 C39 C38 120.6(5)
C40 C39 C38 119.2(5)
F19 C40 C39 120.3(5)
F19 C40 C41 120.2(5)
C39 C40 C41 119.4(5)
F20 C41 C36 121.0(4)
F20 C41 C40 114.9(5)
C36 C41 C40 124.1(5)
C47 C42 C43 113.2(5)
C47 C42 B2 120.5(4)
C43 C42 B2 126.2(4)
F21 C43 C44 115.0(4)
F21 C43 C42 121.3(5)
C44 C43 C42 123.6(5)
F22 C44 C43 120.7(5)
F22 C44 C45 119.0(5)
C43 C44 C45 120.3(5)
F23 C45 C46 121.5(5)
F23 C45 C44 120.4(5)
C46 C45 C44 118.1(5)
F24 C46 C45 119.3(5)
F24 C46 C47 120.9(5)
C45 C46 C47 119.8(5)
F25 C47 C46 116.4(4)
F25 C47 C42 118.7(4)
C46 C47 C42 124.9(5)
C53 C48 C49 112.4(4)
C53 C48 B2 120.5(4)
C49 C48 B2 127.0(4)
F26 C49 C50 114.4(4)
F26 C49 C48 121.0(4)
C50 C49 C48 124.6(5)
F27 C50 C51 119.3(5)
F27 C50 C49 120.7(5)
C51 C50 C49 119.9(5)
F28 C51 C50 120.9(5)
F28 C51 C52 120.3(5)
C50 C51 C52 118.8(5)
F29 C52 C51 119.1(5)
F29 C52 C53 121.4(5)
C51 C52 C53 119.5(5)
F30 C53 C52 115.4(4)
F30 C53 C48 119.9(4)
C52 C53 C48 124.7(5)
O4 C54 O3 122.5(4)
O4 C54 N3 121.9(4)
O3 C54 N3 115.6(4)
N3 C55 C57 109.1(4)
N3 C55 C56 112.2(4)
C57 C55 C56 111.5(4)
N3 C55 C58 109.0(4)
C57 C55 C58 109.4(4)
C56 C55 C58 105.5(4)
N3 C59 C60 115.4(4)
C61 C60 C62 117.8(5)
C61 C60 C59 119.5(4)
C62 C60 C59 122.7(4)
C60 C61 C64 121.4(5)
C60 C62 C63 121.5(4)
C62 C63 C65 120.3(5)
C61 C64 C65 120.5(5)
C64 C65 C63 118.5(5)
C64 C65 C66 119.9(4)
C63 C65 C66 121.5(5)
N4 C66 C65 112.4(4)
C70 C67 C69 111.4(5)
C70 C67 C68 111.0(5)
C69 C67 C68 110.9(5)
C70 C67 N4 105.7(4)
C69 C67 N4 108.7(4)
C68 C67 N4 109.0(4)
Cl2 C71 Cl1 107.0(8)
Cl3 C72 Cl4 100.0(7)
O5 C73 C74 106.5(6)
C73 C74 C75 102.2(7)
C76 C75 C74 104.4(7)
O5 C76 C75 108.0(6)
C78 C77 O6 101.3(6)
C79 C78 C77 106.5(6)
C80 C79 C78 108.6(5)
C79 C80 O6 107.2(6)
O1 B1 C1 113.1(4)
O1 B1 C7 109.6(4)
C1 B1 C7 113.7(4)
O1 B1 C13 103.0(4)
C1 B1 C13 104.1(4)
C7 B1 C13 112.8(4)
O3 B2 C42 112.0(4)
O3 B2 C36 107.9(4)
C42 B2 C36 114.9(4)
O3 B2 C48 105.3(4)
C42 B2 C48 106.4(4)
C36 B2 C48 110.0(4)

loop_
_geom_bond_atom_site_label_1
_geom_bond_atom_site_label_2
_geom_bond_distance
Cl1 C71 1.759(9)
Cl2 C71 1.711(9)
Cl3 C72 1.697(9)
Cl4 C72 1.699(9)
F1 C2 1.346(6)
F2 C3 1.338(6)
F3 C4 1.349(6)
F4 C5 1.349(6)
F5 C6 1.360(6)
F6 C8 1.357(6)
F7 C9 1.335(6)
F8 C10 1.346(6)
F9 C11 1.346(6)
F10 C12 1.343(6)
F11 C14 1.352(6)
F12 C15 1.350(6)
F13 C16 1.342(6)
F14 C17 1.345(7)
F15 C18 1.356(6)
F16 C37 1.360(6)
F17 C38 1.351(7)
F18 C39 1.349(6)
F19 C40 1.341(6)
F20 C41 1.362(6)
F21 C43 1.355(6)
F22 C44 1.355(6)
F23 C45 1.343(6)
F24 C46 1.354(6)
F25 C47 1.356(6)
F26 C49 1.340(6)
F27 C50 1.355(6)
F28 C51 1.352(6)
F29 C52 1.342(6)
F30 C53 1.363(5)
O1 C19 1.320(5)
O1 B1 1.498(6)
O2 C19 1.245(5)
O3 C54 1.319(6)
O3 B2 1.494(6)
O4 C54 1.233(6)
O5 C76 1.425(8)
O5 C73 1.442(8)
O6 C80 1.494(11)
O6 C77 1.512(12)
N1 C19 1.362(6)
N1 C24 1.462(6)
N1 C20 1.515(6)
N2 C31 1.492(7)
N2 C32 1.546(7)
N3 C54 1.366(6)
N3 C59 1.474(6)
N3 C55 1.502(6)
N4 C66 1.499(6)
N4 C67 1.538(6)
C1 C2 1.379(7)
C1 C6 1.385(7)
C1 B1 1.647(7)
C2 C3 1.389(7)
C3 C4 1.360(8)
C4 C5 1.382(9)
C5 C6 1.369(7)
C7 C8 1.370(7)
C7 C12 1.393(7)
C7 B1 1.647(7)
C8 C9 1.394(7)
C9 C10 1.379(8)
C10 C11 1.361(8)
C11 C12 1.375(7)
C13 C14 1.386(7)
C13 C18 1.390(7)
C13 B1 1.661(7)
C14 C15 1.363(8)
C15 C16 1.359(9)
C16 C17 1.382(9)
C17 C18 1.372(8)
C20 C23 1.520(7)
C20 C22 1.523(7)
C20 C21 1.539(7)
C24 C25 1.512(6)
C25 C27 1.375(7)
C25 C26 1.384(7)
C26 C29 1.379(7)
C27 C28 1.374(8)
C28 C30 1.378(8)
C29 C30 1.390(7)
C30 C31 1.511(7)
C32 C34 1.500(9)
C32 C35 1.512(8)
C32 C33 1.536(8)
C36 C37 1.375(7)
C36 C41 1.376(7)
C36 B2 1.656(8)
C37 C38 1.374(8)
C38 C39 1.359(8)
C39 C40 1.359(8)
C40 C41 1.380(7)
C42 C47 1.383(7)
C42 C43 1.386(7)
C42 B2 1.649(8)
C43 C44 1.374(8)
C44 C45 1.382(8)
C45 C46 1.362(8)
C46 C47 1.372(8)
C48 C53 1.385(7)
C48 C49 1.391(7)
C48 B2 1.666(7)
C49 C50 1.377(7)
C50 C51 1.355(8)
C51 C52 1.374(8)
C52 C53 1.378(7)
C55 C57 1.521(7)
C55 C56 1.523(7)
C55 C58 1.542(7)
C59 C60 1.505(7)
C60 C61 1.381(7)
C60 C62 1.381(7)
C61 C64 1.383(7)
C62 C63 1.382(7)
C63 C65 1.388(7)
C64 C65 1.386(7)
C65 C66 1.514(7)
C67 C70 1.511(8)
C67 C69 1.516(9)
C67 C68 1.521(7)
C73 C74 1.467(11)
C74 C75 1.511(13)
C75 C76 1.490(11)
C77 C78 1.488(11)
C78 C79 1.434(8)
C79 C80 1.416(9)
